data_4519001
loop_
_publ_author_name
'Lohrey, Trevor D.'
'Cusumano, Alexander Q.'
'Goddard, William A.'
'Stoltz, Brian M.'

_publ_section_title
;
 Identifying the Imperative Role of Metal--Olefin Interactions in
 Catalytic C--O Reductive Elimination from Nickel(II)
;
_journal_issue 16
_journal_name_full 'ACS Catalysis'
_journal_page_first 10208
_journal_page_last 10222
_journal_paper_doi 10.1021/acscatal.1c02790
_journal_volume 11
_journal_year 2021
_chemical_formula_moiety 'C36 H66 I Ni P2'
_chemical_formula_sum 'C36 H66 I Ni P2'
_chemical_formula_weight 746.43
_chemical_name_common 'NiI(PCy3)2 diethyl ether solvate'
_space_group_crystal_system trigonal
_space_group_IT_number 167
_space_group_name_Hall '-R 3 2"c'
_space_group_name_H-M_alt 'R -3 c :H'
_atom_sites_solution_hydrogens geom
_atom_sites_solution_primary iterative
_atom_sites_solution_secondary difmap
_audit_creation_method SHELXL-2014/7
_cell_angle_alpha 90
_cell_angle_beta 90
_cell_angle_gamma 120
_cell_formula_units_Z 18
_cell_length_a 29.259(3)
_cell_length_b 29.259(3)
_cell_length_c 23.165(2)
_cell_measurement_reflns_used 9813
_cell_measurement_temperature 100(2)
_cell_measurement_theta_max 26.43
_cell_measurement_theta_min 2.30
_cell_volume 17174(3)
_computing_cell_refinement 'Bruker SAINT'
_computing_data_collection 'Bruker APEX3'
_computing_data_reduction 'Bruker SAINT'
_computing_molecular_graphics ORTEP-32
_computing_publication_material WinGX
_computing_structure_refinement 'SHELXL-2014/7 (Sheldrick, 2014)'
_computing_structure_solution SHELXT
_diffrn_ambient_temperature 100(2)
_diffrn_measured_fraction_theta_full 0.999
_diffrn_measured_fraction_theta_max 0.999
_diffrn_measurement_device_type 'Bruker APEX-II CCD'
_diffrn_measurement_method '\f and \w scans'
_diffrn_radiation_type MoK\a
_diffrn_radiation_wavelength 0.71073
_diffrn_reflns_av_R_equivalents 0.0742
_diffrn_reflns_av_unetI/netI 0.0276
_diffrn_reflns_Laue_measured_fraction_full 0.999
_diffrn_reflns_Laue_measured_fraction_max 0.999
_diffrn_reflns_limit_h_max 36
_diffrn_reflns_limit_h_min -32
_diffrn_reflns_limit_k_max 36
_diffrn_reflns_limit_k_min -36
_diffrn_reflns_limit_l_max 29
_diffrn_reflns_limit_l_min -27
_diffrn_reflns_number 85598
_diffrn_reflns_point_group_measured_fraction_full 0.999
_diffrn_reflns_point_group_measured_fraction_max 0.999
_diffrn_reflns_theta_full 25.000
_diffrn_reflns_theta_max 26.540
_diffrn_reflns_theta_min 1.933
_exptl_absorpt_coefficient_mu 1.423
_exptl_absorpt_correction_T_max 0.7454
_exptl_absorpt_correction_T_min 0.5248
_exptl_absorpt_correction_type multi-scan
_exptl_absorpt_process_details SADABS
_exptl_crystal_colour colorless
_exptl_crystal_density_diffrn 1.299
_exptl_crystal_description rod
_exptl_crystal_F_000 7074
_exptl_crystal_size_max 0.120
_exptl_crystal_size_mid 0.040
_exptl_crystal_size_min 0.030
_refine_diff_density_max 0.906
_refine_diff_density_min -0.610
_refine_diff_density_rms 0.087
_refine_ls_extinction_method none
_refine_ls_goodness_of_fit_ref 1.067
_refine_ls_hydrogen_treatment constr
_refine_ls_matrix_type full
_refine_ls_number_parameters 182
_refine_ls_number_reflns 3978
_refine_ls_number_restraints 0
_refine_ls_restrained_S_all 1.067
_refine_ls_R_factor_all 0.0473
_refine_ls_R_factor_gt 0.0320
_refine_ls_shift/su_max 0.000
_refine_ls_shift/su_mean 0.000
_refine_ls_structure_factor_coef Fsqd
_refine_ls_weighting_details 'w=1/[\s^2^(Fo^2^)+(0.0450P)^2^+47.1573P] where P=(Fo^2^+2Fc^2^)/3'
_refine_ls_weighting_scheme calc
_refine_ls_wR_factor_gt 0.0784
_refine_ls_wR_factor_ref 0.0861
_reflns_Friedel_coverage 0.000
_reflns_number_gt 3186
_reflns_number_total 3978
_reflns_threshold_expression 'I > 2\s(I)'
_cod_data_source_file cs1c02790_si_002.cif
_cod_data_source_block PCy32NiI_2078295
_cod_depositor_comments
;
The following automatic conversions were performed:

data item '_atom_sites_solution_secondary' value 'diffmap' was
changed to 'difmap'.

Automatic conversion script
Id: cif_fix_values 7556 2019-12-06 15:28:31Z antanas 
;
_cod_original_cell_volume 17175(4)
_cod_database_code 4519001
_shelx_shelxl_version_number 2014/7
_shelx_space_group_comment
;
The symmetry employed for this shelxl refinement is uniquely defined
by the following loop, which should always be used as a source of
symmetry information in preference to the above space-group names.
They are only intended as comments.
;

loop_
_space_group_symop_operation_xyz
'x, y, z'
'-y, x-y, z'
'-x+y, -x, z'
'y, x, -z+1/2'
'x-y, -y, -z+1/2'
'-x, -x+y, -z+1/2'
'x+2/3, y+1/3, z+1/3'
'-y+2/3, x-y+1/3, z+1/3'
'-x+y+2/3, -x+1/3, z+1/3'
'y+2/3, x+1/3, -z+5/6'
'x-y+2/3, -y+1/3, -z+5/6'
'-x+2/3, -x+y+1/3, -z+5/6'
'x+1/3, y+2/3, z+2/3'
'-y+1/3, x-y+2/3, z+2/3'
'-x+y+1/3, -x+2/3, z+2/3'
'y+1/3, x+2/3, -z+7/6'
'x-y+1/3, -y+2/3, -z+7/6'
'-x+1/3, -x+y+2/3, -z+7/6'
'-x, -y, -z'
'y, -x+y, -z'
'x-y, x, -z'
'-y, -x, z-1/2'
'-x+y, y, z-1/2'
'x, x-y, z-1/2'
'-x+2/3, -y+1/3, -z+1/3'
'y+2/3, -x+y+1/3, -z+1/3'
'x-y+2/3, x+1/3, -z+1/3'
'-y+2/3, -x+1/3, z-1/6'
'-x+y+2/3, y+1/3, z-1/6'
'x+2/3, x-y+1/3, z-1/6'
'-x+1/3, -y+2/3, -z+2/3'
'y+1/3, -x+y+2/3, -z+2/3'
'x-y+1/3, x+2/3, -z+2/3'
'-y+1/3, -x+2/3, z+1/6'
'-x+y+1/3, y+2/3, z+1/6'
'x+1/3, x-y+2/3, z+1/6'

loop_
_atom_site_label
_atom_site_type_symbol
_atom_site_fract_x
_atom_site_fract_y
_atom_site_fract_z
_atom_site_U_iso_or_equiv
_atom_site_adp_type
_atom_site_occupancy
_atom_site_site_symmetry_order
_atom_site_calc_flag
_atom_site_refinement_flags_posn
_atom_site_refinement_flags_adp
_atom_site_refinement_flags_occupancy
_atom_site_disorder_assembly
_atom_site_disorder_group
C1 C 0.40788(10) 0.32921(10) 0.43826(11) 0.0159(5) Uani 1 1 d . . . . .
H1 H 0.3814 0.3298 0.4114 0.019 Uiso 1 1 calc R U . . .
C2 C 0.38634(11) 0.32760(11) 0.49927(11) 0.0204(6) Uani 1 1 d . . . . .
H2A H 0.3527 0.2941 0.5046 0.024 Uiso 1 1 calc R U . . .
H2B H 0.4118 0.3289 0.5283 0.024 Uiso 1 1 calc R U . . .
C3 C 0.37705(11) 0.37394(11) 0.50886(12) 0.0240(6) Uani 1 1 d . . . . .
H3A H 0.3495 0.3711 0.4819 0.029 Uiso 1 1 calc R U . . .
H3B H 0.3644 0.3727 0.5488 0.029 Uiso 1 1 calc R U . . .
C4 C 0.42775(11) 0.42616(11) 0.49909(12) 0.0224(6) Uani 1 1 d . . . . .
H4A H 0.4206 0.4556 0.5039 0.027 Uiso 1 1 calc R U . . .
H4B H 0.4543 0.4304 0.5283 0.027 Uiso 1 1 calc R U . . .
C5 C 0.44963(11) 0.42842(11) 0.43905(12) 0.0220(6) Uani 1 1 d . . . . .
H5A H 0.4834 0.4619 0.4345 0.026 Uiso 1 1 calc R U . . .
H5B H 0.4246 0.4278 0.4099 0.026 Uiso 1 1 calc R U . . .
C6 C 0.45876(11) 0.38196(10) 0.42865(12) 0.0224(6) Uani 1 1 d . . . . .
H6A H 0.4864 0.3846 0.4553 0.027 Uiso 1 1 calc R U . . .
H6B H 0.4713 0.3835 0.3886 0.027 Uiso 1 1 calc R U . . .
C7 C 0.45057(10) 0.28684(10) 0.35495(10) 0.0158(5) Uani 1 1 d . . . . .
H7 H 0.4834 0.3209 0.3636 0.019 Uiso 1 1 calc R U . . .
C8 C 0.42327(10) 0.29664(10) 0.30369(11) 0.0176(5) Uani 1 1 d . . . . .
H8A H 0.3902 0.2636 0.2944 0.021 Uiso 1 1 calc R U . . .
H8B H 0.4139 0.3237 0.3144 0.021 Uiso 1 1 calc R U . . .
C9 C 0.45904(11) 0.31520(11) 0.25052(11) 0.0195(6) Uani 1 1 d . . . . .
H9A H 0.4399 0.3195 0.2177 0.023 Uiso 1 1 calc R U . . .
H9B H 0.4905 0.3499 0.2586 0.023 Uiso 1 1 calc R U . . .
C10 C 0.47637(11) 0.27590(11) 0.23426(12) 0.0233(6) Uani 1 1 d . . . . .
H10A H 0.5013 0.2899 0.2014 0.028 Uiso 1 1 calc R U . . .
H10B H 0.4453 0.2424 0.2219 0.028 Uiso 1 1 calc R U . . .
C11 C 0.50297(11) 0.26535(11) 0.28494(11) 0.0226(6) Uani 1 1 d . . . . .
H11A H 0.5363 0.2980 0.2944 0.027 Uiso 1 1 calc R U . . .
H11B H 0.5119 0.2380 0.2739 0.027 Uiso 1 1 calc R U . . .
C12 C 0.46742(11) 0.24684(10) 0.33810(11) 0.0194(6) Uani 1 1 d . . . . .
H12A H 0.4865 0.2421 0.3707 0.023 Uiso 1 1 calc R U . . .
H12B H 0.4357 0.2123 0.3299 0.023 Uiso 1 1 calc R U . . .
C13 C 0.44796(10) 0.25416(10) 0.47342(11) 0.0180(5) Uani 1 1 d . . . . .
H13 H 0.4511 0.2247 0.4557 0.022 Uiso 1 1 calc R U . . .
C14 C 0.41918(12) 0.23128(11) 0.53070(11) 0.0238(6) Uani 1 1 d . . . . .
H14A H 0.4181 0.2594 0.5534 0.029 Uiso 1 1 calc R U . . .
H14B H 0.3824 0.2032 0.5229 0.029 Uiso 1 1 calc R U . . .
C15 C 0.44766(13) 0.20840(12) 0.56526(12) 0.0287(7) Uani 1 1 d . . . . .
H15A H 0.4295 0.1949 0.6027 0.034 Uiso 1 1 calc R U . . .
H15B H 0.4462 0.1785 0.5438 0.034 Uiso 1 1 calc R U . . .
C16 C 0.50508(13) 0.25005(13) 0.57604(12) 0.0304(7) Uani 1 1 d . . . . .
H16A H 0.5231 0.2335 0.5959 0.036 Uiso 1 1 calc R U . . .
H16B H 0.5064 0.2777 0.6017 0.036 Uiso 1 1 calc R U . . .
C17 C 0.53416(12) 0.27538(12) 0.51989(12) 0.0279(7) Uani 1 1 d . . . . .
H17A H 0.5375 0.2488 0.4967 0.033 Uiso 1 1 calc R U . . .
H17B H 0.5702 0.3044 0.5290 0.033 Uiso 1 1 calc R U . . .
C18 C 0.50523(11) 0.29726(11) 0.48447(12) 0.0239(6) Uani 1 1 d . . . . .
H18A H 0.5236 0.3108 0.4471 0.029 Uiso 1 1 calc R U . . .
H18B H 0.5057 0.3269 0.5055 0.029 Uiso 1 1 calc R U . . .
P1 P 0.40857(3) 0.26748(3) 0.42049(3) 0.01472(15) Uani 1 1 d . . . . .
Ni1 Ni 0.3333 0.19103(2) 0.4167 0.01634(12) Uani 1 2 d S T P . .
I1 I 0.3333 0.10612(2) 0.4167 0.02529(10) Uani 1 2 d S T P . .

loop_
_atom_site_aniso_label
_atom_site_aniso_U_11
_atom_site_aniso_U_22
_atom_site_aniso_U_33
_atom_site_aniso_U_23
_atom_site_aniso_U_13
_atom_site_aniso_U_12
C1 0.0146(13) 0.0131(13) 0.0188(13) -0.0018(10) -0.0005(10) 0.0061(11)
C2 0.0230(14) 0.0160(14) 0.0201(14) 0.0003(10) 0.0035(11) 0.0082(12)
C3 0.0292(16) 0.0228(15) 0.0218(14) -0.0002(11) 0.0068(11) 0.0142(13)
C4 0.0287(16) 0.0166(14) 0.0247(14) -0.0024(11) 0.0002(11) 0.0134(12)
C5 0.0214(14) 0.0153(14) 0.0275(15) 0.0022(11) 0.0041(11) 0.0078(12)
C6 0.0221(15) 0.0160(14) 0.0272(15) 0.0015(11) 0.0058(11) 0.0080(12)
C7 0.0177(13) 0.0137(12) 0.0156(12) -0.0006(9) 0.0009(10) 0.0075(11)
C8 0.0189(14) 0.0140(13) 0.0183(13) 0.0005(10) -0.0003(10) 0.0071(11)
C9 0.0212(14) 0.0188(14) 0.0165(13) 0.0010(10) 0.0006(10) 0.0085(12)
C10 0.0257(15) 0.0207(14) 0.0217(14) -0.0001(11) 0.0056(11) 0.0103(13)
C11 0.0277(15) 0.0216(15) 0.0222(14) 0.0016(11) 0.0069(11) 0.0152(13)
C12 0.0235(14) 0.0198(14) 0.0187(13) 0.0005(10) 0.0018(11) 0.0138(12)
C13 0.0197(14) 0.0154(13) 0.0191(13) -0.0011(10) -0.0013(10) 0.0090(11)
C14 0.0285(16) 0.0239(15) 0.0198(14) 0.0035(11) 0.0010(11) 0.0136(13)
C15 0.0399(18) 0.0282(16) 0.0209(14) 0.0035(12) 0.0005(12) 0.0193(15)
C16 0.0425(19) 0.0320(17) 0.0258(15) -0.0047(13) -0.0087(13) 0.0256(16)
C17 0.0281(16) 0.0314(17) 0.0270(15) -0.0017(12) -0.0095(12) 0.0170(14)
C18 0.0228(15) 0.0187(14) 0.0267(15) 0.0000(11) -0.0071(11) 0.0077(12)
P1 0.0153(3) 0.0130(3) 0.0155(3) -0.0003(2) 0.0008(2) 0.0069(3)
Ni1 0.0141(3) 0.01320(19) 0.0220(3) -0.00007(9) -0.00014(18) 0.00704(13)
I1 0.02133(15) 0.01541(12) 0.04111(18) 0.00039(5) 0.00078(11) 0.01066(8)

loop_
_atom_type_symbol
_atom_type_description
_atom_type_scat_dispersion_real
_atom_type_scat_dispersion_imag
_atom_type_scat_source
C C 0.0033 0.0016 'International Tables Vol C Tables 4.2.6.8 and 6.1.1.4'
H H 0.0000 0.0000 'International Tables Vol C Tables 4.2.6.8 and 6.1.1.4'
P P 0.1023 0.0942 'International Tables Vol C Tables 4.2.6.8 and 6.1.1.4'
Ni Ni 0.3393 1.1124 'International Tables Vol C Tables 4.2.6.8 and 6.1.1.4'
I I -0.4742 1.8119 'International Tables Vol C Tables 4.2.6.8 and 6.1.1.4'

loop_
_geom_angle_atom_site_label_1
_geom_angle_atom_site_label_2
_geom_angle_atom_site_label_3
_geom_angle
_geom_angle_site_symmetry_1
_geom_angle_site_symmetry_3
_geom_angle_publ_flag
C6 C1 C2 109.9(2) . . ?
C6 C1 P1 117.93(18) . . ?
C2 C1 P1 112.09(18) . . ?
C6 C1 H1 105.2 . . ?
C2 C1 H1 105.2 . . ?
P1 C1 H1 105.2 . . ?
C3 C2 C1 111.0(2) . . ?
C3 C2 H2A 109.4 . . ?
C1 C2 H2A 109.4 . . ?
C3 C2 H2B 109.4 . . ?
C1 C2 H2B 109.4 . . ?
H2A C2 H2B 108.0 . . ?
C4 C3 C2 110.7(2) . . ?
C4 C3 H3A 109.5 . . ?
C2 C3 H3A 109.5 . . ?
C4 C3 H3B 109.5 . . ?
C2 C3 H3B 109.5 . . ?
H3A C3 H3B 108.1 . . ?
C5 C4 C3 111.0(2) . . ?
C5 C4 H4A 109.4 . . ?
C3 C4 H4A 109.4 . . ?
C5 C4 H4B 109.4 . . ?
C3 C4 H4B 109.4 . . ?
H4A C4 H4B 108.0 . . ?
C4 C5 C6 111.3(2) . . ?
C4 C5 H5A 109.4 . . ?
C6 C5 H5A 109.4 . . ?
C4 C5 H5B 109.4 . . ?
C6 C5 H5B 109.4 . . ?
H5A C5 H5B 108.0 . . ?
C5 C6 C1 111.0(2) . . ?
C5 C6 H6A 109.4 . . ?
C1 C6 H6A 109.4 . . ?
C5 C6 H6B 109.4 . . ?
C1 C6 H6B 109.4 . . ?
H6A C6 H6B 108.0 . . ?
C12 C7 C8 110.0(2) . . ?
C12 C7 P1 113.14(17) . . ?
C8 C7 P1 111.27(17) . . ?
C12 C7 H7 107.4 . . ?
C8 C7 H7 107.4 . . ?
P1 C7 H7 107.4 . . ?
C9 C8 C7 111.2(2) . . ?
C9 C8 H8A 109.4 . . ?
C7 C8 H8A 109.4 . . ?
C9 C8 H8B 109.4 . . ?
C7 C8 H8B 109.4 . . ?
H8A C8 H8B 108.0 . . ?
C10 C9 C8 111.1(2) . . ?
C10 C9 H9A 109.4 . . ?
C8 C9 H9A 109.4 . . ?
C10 C9 H9B 109.4 . . ?
C8 C9 H9B 109.4 . . ?
H9A C9 H9B 108.0 . . ?
C9 C10 C11 111.1(2) . . ?
C9 C10 H10A 109.4 . . ?
C11 C10 H10A 109.4 . . ?
C9 C10 H10B 109.4 . . ?
C11 C10 H10B 109.4 . . ?
H10A C10 H10B 108.0 . . ?
C10 C11 C12 111.5(2) . . ?
C10 C11 H11A 109.3 . . ?
C12 C11 H11A 109.3 . . ?
C10 C11 H11B 109.3 . . ?
C12 C11 H11B 109.3 . . ?
H11A C11 H11B 108.0 . . ?
C11 C12 C7 111.0(2) . . ?
C11 C12 H12A 109.4 . . ?
C7 C12 H12A 109.4 . . ?
C11 C12 H12B 109.4 . . ?
C7 C12 H12B 109.4 . . ?
H12A C12 H12B 108.0 . . ?
C14 C13 C18 110.5(2) . . ?
C14 C13 P1 113.62(19) . . ?
C18 C13 P1 118.46(18) . . ?
C14 C13 H13 104.2 . . ?
C18 C13 H13 104.2 . . ?
P1 C13 H13 104.2 . . ?
C15 C14 C13 110.1(2) . . ?
C15 C14 H14A 109.6 . . ?
C13 C14 H14A 109.6 . . ?
C15 C14 H14B 109.6 . . ?
C13 C14 H14B 109.6 . . ?
H14A C14 H14B 108.2 . . ?
C16 C15 C14 111.1(2) . . ?
C16 C15 H15A 109.4 . . ?
C14 C15 H15A 109.4 . . ?
C16 C15 H15B 109.4 . . ?
C14 C15 H15B 109.4 . . ?
H15A C15 H15B 108.0 . . ?
C15 C16 C17 111.9(2) . . ?
C15 C16 H16A 109.2 . . ?
C17 C16 H16A 109.2 . . ?
C15 C16 H16B 109.2 . . ?
C17 C16 H16B 109.2 . . ?
H16A C16 H16B 107.9 . . ?
C16 C17 C18 111.7(3) . . ?
C16 C17 H17A 109.3 . . ?
C18 C17 H17A 109.3 . . ?
C16 C17 H17B 109.3 . . ?
C18 C17 H17B 109.3 . . ?
H17A C17 H17B 107.9 . . ?
C17 C18 C13 110.6(2) . . ?
C17 C18 H18A 109.5 . . ?
C13 C18 H18A 109.5 . . ?
C17 C18 H18B 109.5 . . ?
C13 C18 H18B 109.5 . . ?
H18A C18 H18B 108.1 . . ?
C13 P1 C7 102.65(12) . . ?
C13 P1 C1 111.55(12) . . ?
C7 P1 C1 102.21(11) . . ?
C13 P1 Ni1 102.83(9) . . ?
C7 P1 Ni1 116.52(8) . . ?
C1 P1 Ni1 119.99(8) . . ?
P1 Ni1 P1 118.45(4) . 12 ?
P1 Ni1 I1 120.77(2) . . ?
P1 Ni1 I1 120.78(2) 12 . ?

loop_
_geom_bond_atom_site_label_1
_geom_bond_atom_site_label_2
_geom_bond_distance
_geom_bond_site_symmetry_2
_geom_bond_publ_flag
C1 C6 1.533(4) . ?
C1 C2 1.539(4) . ?
C1 P1 1.862(3) . ?
C1 H1 1.0000 . ?
C2 C3 1.526(4) . ?
C2 H2A 0.9900 . ?
C2 H2B 0.9900 . ?
C3 C4 1.523(4) . ?
C3 H3A 0.9900 . ?
C3 H3B 0.9900 . ?
C4 C5 1.519(4) . ?
C4 H4A 0.9900 . ?
C4 H4B 0.9900 . ?
C5 C6 1.530(4) . ?
C5 H5A 0.9900 . ?
C5 H5B 0.9900 . ?
C6 H6A 0.9900 . ?
C6 H6B 0.9900 . ?
C7 C12 1.530(3) . ?
C7 C8 1.536(3) . ?
C7 P1 1.855(3) . ?
C7 H7 1.0000 . ?
C8 C9 1.529(3) . ?
C8 H8A 0.9900 . ?
C8 H8B 0.9900 . ?
C9 C10 1.518(4) . ?
C9 H9A 0.9900 . ?
C9 H9B 0.9900 . ?
C10 C11 1.523(4) . ?
C10 H10A 0.9900 . ?
C10 H10B 0.9900 . ?
C11 C12 1.526(4) . ?
C11 H11A 0.9900 . ?
C11 H11B 0.9900 . ?
C12 H12A 0.9900 . ?
C12 H12B 0.9900 . ?
C13 C14 1.534(4) . ?
C13 C18 1.533(4) . ?
C13 P1 1.853(3) . ?
C13 H13 1.0000 . ?
C14 C15 1.530(4) . ?
C14 H14A 0.9900 . ?
C14 H14B 0.9900 . ?
C15 C16 1.524(4) . ?
C15 H15A 0.9900 . ?
C15 H15B 0.9900 . ?
C16 C17 1.528(4) . ?
C16 H16A 0.9900 . ?
C16 H16B 0.9900 . ?
C17 C18 1.530(4) . ?
C17 H17A 0.9900 . ?
C17 H17B 0.9900 . ?
C18 H18A 0.9900 . ?
C18 H18B 0.9900 . ?
P1 Ni1 2.2212(7) . ?
Ni1 P1 2.2214(7) 12 ?
Ni1 I1 2.4841(6) . ?
